data_7012803
loop_
_publ_author_name
'Balazs, Lucia'
'Stanga, Olimpiu'
'Breunig, Hans J.'
'Silvestru, Cristian'

_publ_section_title
;
 Hypervalent 5?Bi?12 derivatives containing
 dichalcogenoimidodiphosphinato ligands. Crystal structure and solution
 behaviour of [2-(Me2NCH2)C6H4]BiCl[(XPR2)(YPR?2)N] (X, Y = O, S, Se;
 R, R? = Me, Ph)
;
_journal_issue 11
_journal_name_full 'Dalton Transactions'
_journal_page_first 2237
_journal_paper_doi 10.1039/b301290e
_journal_year 2003
_chemical_formula_sum 'C33 H32 Bi Cl N2 P2 S2'
_chemical_formula_weight 827.10
_chemical_name_systematic
; 
? 
;
_space_group_IT_number 14
_symmetry_cell_setting monoclinic
_symmetry_space_group_name_Hall '-P 2ybc'
_symmetry_space_group_name_H-M 'P 1 21/c 1'
_atom_sites_solution_hydrogens geom
_atom_sites_solution_primary direct
_atom_sites_solution_secondary difmap
_audit_creation_method SHELXL-97
_cell_angle_alpha 90.00
_cell_angle_beta 107.470(10)
_cell_angle_gamma 90.00
_cell_formula_units_Z 4
_cell_length_a 15.121(3)
_cell_length_b 11.3420(10)
_cell_length_c 20.027(2)
_cell_measurement_reflns_used 81
_cell_measurement_temperature 173(2)
_cell_measurement_theta_max 17.319
_cell_measurement_theta_min 4.809
_cell_volume 3276.3(8)
_computing_cell_refinement 'Siemens XSCANS'
_computing_data_collection 'Siemens XSCANS'
_computing_data_reduction 'Siemens XSCANS'
_computing_molecular_graphics 'Siemens SHELXTL'
_computing_publication_material 'SHELXL-97 (Sheldrick, 1997)'
_computing_structure_refinement 'SHELXL-97 (Sheldrick, 1997)'
_computing_structure_solution 'SHELXS-97 (Sheldrick, 1990)'
_diffrn_ambient_temperature 173(2)
_diffrn_measured_fraction_theta_full 0.779
_diffrn_measured_fraction_theta_max 0.779
_diffrn_measurement_device_type 'Siemens P4'
_diffrn_measurement_method '2\q/\w scans'
_diffrn_radiation_monochromator graphite
_diffrn_radiation_source 'normal-focus sealed tube'
_diffrn_radiation_type MoK\a
_diffrn_radiation_wavelength 0.71073
_diffrn_reflns_av_R_equivalents 0.0330
_diffrn_reflns_av_sigmaI/netI 0.0731
_diffrn_reflns_limit_h_max 19
_diffrn_reflns_limit_h_min -1
_diffrn_reflns_limit_k_max 1
_diffrn_reflns_limit_k_min -14
_diffrn_reflns_limit_l_max 25
_diffrn_reflns_limit_l_min -26
_diffrn_reflns_number 7528
_diffrn_reflns_theta_full 27.50
_diffrn_reflns_theta_max 26.50
_diffrn_reflns_theta_min 2.69
_diffrn_standards_decay_% -9800.00
_diffrn_standards_interval_count 197
_diffrn_standards_number 3
_exptl_absorpt_coefficient_mu 5.714
_exptl_absorpt_correction_T_max 0.152
_exptl_absorpt_correction_T_min 0.099
_exptl_absorpt_correction_type empirical
_exptl_crystal_colour colorless
_exptl_crystal_density_diffrn 1.677
_exptl_crystal_density_method 'not measured'
_exptl_crystal_description blocks
_exptl_crystal_F_000 1624
_exptl_crystal_size_max 0.5
_exptl_crystal_size_mid 0.5
_exptl_crystal_size_min 0.4
_refine_diff_density_max 1.240
_refine_diff_density_min -0.847
_refine_diff_density_rms 0.138
_refine_ls_extinction_coef 0.00023(9)
_refine_ls_extinction_expression Fc^*^=kFc[1+0.001xFc^2^\l^3^/sin(2\q)]^-1/4^
_refine_ls_extinction_method SHELXL
_refine_ls_goodness_of_fit_ref 1.009
_refine_ls_hydrogen_treatment mixed
_refine_ls_matrix_type full
_refine_ls_number_parameters 376
_refine_ls_number_reflns 5864
_refine_ls_number_restraints 0
_refine_ls_restrained_S_all 1.009
_refine_ls_R_factor_all 0.0712
_refine_ls_R_factor_gt 0.0397
_refine_ls_shift/su_max 0.001
_refine_ls_shift/su_mean 0.000
_refine_ls_structure_factor_coef Fsqd
_refine_ls_weighting_details 'calc w=1/[\s^2^(Fo^2^)+(0.0315P)^2^+2.3148P] where P=(Fo^2^+2Fc^2^)/3'
_refine_ls_weighting_scheme calc
_refine_ls_wR_factor_gt 0.0780
_refine_ls_wR_factor_ref 0.0872
_reflns_number_gt 4234
_reflns_number_total 5864
_reflns_threshold_expression >2sigma(I)
_cod_data_source_file b301290e.txt
_cod_data_source_block cs1
_cod_depositor_comments
;
The following automatic conversions were performed:
'_symmetry_cell_setting' value 'Monoclinic' changed to 'monoclinic'
according to '/home/saulius/struct/CIF-dictionaries/cif_core.dic'
dictionary named 'cif_core.dic' version 2.4.1 from 2010-06-29.

Automatic conversion script
Id: cif_fix_enum 1527 2010-12-29 10:47:43Z saulius 
;
_cod_original_sg_symbol_H-M P2(1)/c
_cod_database_code 7012803

loop_
_symmetry_equiv_pos_as_xyz
'x, y, z'
'-x, y+1/2, -z+1/2'
'-x, -y, -z'
'x, -y-1/2, z-1/2'

loop_
_atom_site_label
_atom_site_type_symbol
_atom_site_fract_x
_atom_site_fract_y
_atom_site_fract_z
_atom_site_U_iso_or_equiv
_atom_site_adp_type
_atom_site_occupancy
_atom_site_symmetry_multiplicity
_atom_site_calc_flag
_atom_site_refinement_flags
_atom_site_disorder_assembly
_atom_site_disorder_group
Bi1 Bi 0.359135(18) 0.88028(2) 0.442176(13) 0.02203(10) Uani 1 1 d . . .
Cl1 Cl 0.54126(12) 0.86811(17) 0.46082(10) 0.0324(4) Uani 1 1 d . . .
P1 P 0.13558(12) 1.00412(16) 0.36839(9) 0.0214(4) Uani 1 1 d . . .
P2 P 0.24704(13) 1.00533(16) 0.27269(9) 0.0227(4) Uani 1 1 d . . .
S1 S 0.16480(13) 0.84027(16) 0.40845(9) 0.0281(4) Uani 1 1 d . . .
S2 S 0.32609(14) 0.85969(17) 0.29612(9) 0.0337(5) Uani 1 1 d . . .
N2 N 0.2066(4) 1.0578(5) 0.3319(3) 0.0227(13) Uani 1 1 d . . .
C10 C 0.1404(5) 1.1034(6) 0.4397(3) 0.0229(15) Uani 1 1 d . . .
C15 C 0.0715(5) 1.0993(7) 0.4733(4) 0.0326(18) Uani 1 1 d . . .
H15 H 0.0172 1.0534 0.4543 0.038(5) Uiso 1 1 calc R . .
C14 C 0.0830(6) 1.1626(8) 0.5342(4) 0.041(2) Uani 1 1 d . . .
H14 H 0.0361 1.1604 0.5568 0.038(5) Uiso 1 1 calc R . .
C13 C 0.1609(5) 1.2283(7) 0.5623(4) 0.039(2) Uani 1 1 d . . .
H13 H 0.1692 1.2702 0.6048 0.038(5) Uiso 1 1 calc R . .
C12 C 0.2263(6) 1.2326(7) 0.5284(4) 0.0377(19) Uani 1 1 d . . .
H12 H 0.2806 1.2782 0.5481 0.038(5) Uiso 1 1 calc R . .
C11 C 0.2172(5) 1.1736(6) 0.4666(4) 0.0315(17) Uani 1 1 d . . .
H11 H 0.2628 1.1812 0.4430 0.038(5) Uiso 1 1 calc R . .
C16 C 0.0182(5) 1.0012(6) 0.3100(3) 0.0250(16) Uani 1 1 d . . .
C17 C -0.0154(5) 0.8980(6) 0.2724(4) 0.0314(17) Uani 1 1 d . . .
H17 H 0.0201 0.8275 0.2828 0.038(5) Uiso 1 1 calc R . .
C18 C -0.0997(6) 0.8976(8) 0.2202(4) 0.046(2) Uani 1 1 d . . .
H18 H -0.1221 0.8279 0.1943 0.038(5) Uiso 1 1 calc R . .
C19 C -0.1507(6) 1.0013(8) 0.2066(4) 0.044(2) Uani 1 1 d . . .
H19 H -0.2080 1.0021 0.1702 0.038(5) Uiso 1 1 calc R . .
C20 C -0.1202(5) 1.1044(7) 0.2446(4) 0.0374(19) Uani 1 1 d . . .
H20 H -0.1571 1.1738 0.2358 0.038(5) Uiso 1 1 calc R . .
C21 C -0.0347(5) 1.1030(7) 0.2958(4) 0.0320(18) Uani 1 1 d . . .
H21 H -0.0122 1.1729 0.3214 0.038(5) Uiso 1 1 calc R . .
C28 C 0.3133(5) 1.1224(7) 0.2501(3) 0.0265(15) Uani 1 1 d . . .
C29 C 0.3730(5) 1.0970(7) 0.2110(4) 0.037(2) Uani 1 1 d . . .
H29 H 0.3823 1.0177 0.1993 0.038(5) Uiso 1 1 calc R . .
C30 C 0.4190(6) 1.1885(8) 0.1893(4) 0.044(2) Uani 1 1 d . . .
H30 H 0.4586 1.1707 0.1618 0.038(5) Uiso 1 1 calc R . .
C31 C 0.4091(6) 1.3022(8) 0.2061(4) 0.043(2) Uani 1 1 d . . .
H31 H 0.4420 1.3632 0.1913 0.038(5) Uiso 1 1 calc R . .
C32 C 0.3506(6) 1.3280(7) 0.2449(4) 0.042(2) Uani 1 1 d . . .
H32 H 0.3425 1.4076 0.2566 0.038(5) Uiso 1 1 calc R . .
C33 C 0.3032(6) 1.2385(7) 0.2672(4) 0.0362(19) Uani 1 1 d . . .
H33 H 0.2634 1.2575 0.2945 0.038(5) Uiso 1 1 calc R . .
C22 C 0.1539(5) 0.9786(7) 0.1927(3) 0.0293(17) Uani 1 1 d . . .
C23 C 0.1467(6) 0.8745(8) 0.1549(4) 0.0380(18) Uani 1 1 d . . .
H23 H 0.1932 0.8156 0.1691 0.038(5) Uiso 1 1 calc R . .
C24 C 0.0709(7) 0.8571(8) 0.0961(4) 0.052(3) Uani 1 1 d . . .
H24 H 0.0662 0.7865 0.0697 0.038(5) Uiso 1 1 calc R . .
C25 C 0.0026(6) 0.9411(9) 0.0759(4) 0.052(3) Uani 1 1 d . . .
H25 H -0.0496 0.9275 0.0362 0.038(5) Uiso 1 1 calc R . .
C26 C 0.0092(6) 1.0435(9) 0.1123(4) 0.046(2) Uani 1 1 d . . .
H26 H -0.0381 1.1015 0.0979 0.038(5) Uiso 1 1 calc R . .
C27 C 0.0849(5) 1.0632(7) 0.1704(4) 0.0341(19) Uani 1 1 d . . .
H27 H 0.0898 1.1354 0.1953 0.038(5) Uiso 1 1 calc R . .
N1 N 0.3597(4) 0.8285(5) 0.5664(3) 0.0306(15) Uani 1 1 d . . .
C1 C 0.3646(5) 0.6828(6) 0.4504(4) 0.0279(17) Uani 1 1 d . . .
C2 C 0.3466(5) 0.6339(6) 0.5092(4) 0.0322(17) Uani 1 1 d . . .
C3 C 0.3548(6) 0.5121(7) 0.5189(4) 0.041(2) Uani 1 1 d . . .
H3 H 0.3425 0.4778 0.5584 0.038(5) Uiso 1 1 calc R . .
C4 C 0.3802(6) 0.4410(7) 0.4725(4) 0.042(2) Uani 1 1 d . . .
H4 H 0.3855 0.3583 0.4803 0.038(5) Uiso 1 1 calc R . .
C5 C 0.3982(5) 0.4887(7) 0.4150(4) 0.037(2) Uani 1 1 d . . .
H5 H 0.4164 0.4394 0.3831 0.038(5) Uiso 1 1 calc R . .
C6 C 0.3895(5) 0.6100(7) 0.4037(4) 0.0294(17) Uani 1 1 d . . .
H6 H 0.4009 0.6429 0.3634 0.038(5) Uiso 1 1 calc R . .
C7 C 0.3162(6) 0.7131(6) 0.5588(4) 0.0370(19) Uani 1 1 d . . .
H7A H 0.2480 0.7229 0.5414 0.020(12) Uiso 1 1 calc R . .
H7B H 0.3315 0.6748 0.6053 0.020(12) Uiso 1 1 calc R . .
C8 C 0.4575(6) 0.8220(7) 0.6111(4) 0.042(2) Uani 1 1 d . . .
H8A H 0.4601 0.7867 0.6563 0.029(8) Uiso 1 1 calc R . .
H8B H 0.4839 0.9016 0.6186 0.029(8) Uiso 1 1 calc R . .
H8C H 0.4932 0.7735 0.5879 0.029(8) Uiso 1 1 calc R . .
C9 C 0.3076(6) 0.9152(7) 0.5951(4) 0.041(2) Uani 1 1 d . . .
H9A H 0.2451 0.9249 0.5624 0.029(8) Uiso 1 1 calc R . .
H9B H 0.3399 0.9912 0.6016 0.029(8) Uiso 1 1 calc R . .
H9C H 0.3031 0.8870 0.6402 0.029(8) Uiso 1 1 calc R . .

loop_
_atom_site_aniso_label
_atom_site_aniso_U_11
_atom_site_aniso_U_22
_atom_site_aniso_U_33
_atom_site_aniso_U_23
_atom_site_aniso_U_13
_atom_site_aniso_U_12
Bi1 0.02281(14) 0.01767(13) 0.02398(12) 0.00190(14) 0.00453(8) 0.00000(15)
Cl1 0.0236(9) 0.0251(9) 0.0472(10) -0.0046(9) 0.0088(7) -0.0011(9)
P1 0.0204(9) 0.0206(9) 0.0233(8) 0.0019(7) 0.0068(7) -0.0018(8)
P2 0.0247(10) 0.0224(9) 0.0211(8) 0.0015(7) 0.0072(7) -0.0013(8)
S1 0.0252(9) 0.0223(8) 0.0349(9) 0.0054(7) 0.0062(8) -0.0004(8)
S2 0.0425(11) 0.0319(11) 0.0279(8) 0.0025(8) 0.0123(8) 0.0129(10)
N2 0.030(3) 0.019(3) 0.020(3) -0.001(2) 0.007(2) 0.001(3)
C10 0.027(4) 0.017(4) 0.024(3) -0.002(3) 0.005(3) -0.006(3)
C15 0.029(4) 0.037(5) 0.035(4) -0.001(3) 0.016(3) -0.009(4)
C14 0.049(5) 0.049(5) 0.031(4) 0.000(4) 0.024(4) 0.001(5)
C13 0.049(5) 0.039(4) 0.027(4) -0.014(4) 0.011(4) 0.005(4)
C12 0.037(5) 0.034(4) 0.041(4) -0.016(4) 0.009(4) -0.009(4)
C11 0.034(4) 0.030(4) 0.035(4) 0.000(3) 0.015(3) -0.012(4)
C16 0.020(4) 0.028(4) 0.027(3) 0.004(3) 0.007(3) 0.001(3)
C17 0.029(4) 0.025(4) 0.036(4) -0.001(3) 0.005(3) 0.004(4)
C18 0.040(5) 0.046(6) 0.046(5) -0.013(4) 0.004(4) -0.007(5)
C19 0.030(4) 0.055(6) 0.039(4) 0.006(4) -0.001(3) -0.004(5)
C20 0.030(4) 0.038(5) 0.043(4) 0.005(4) 0.010(3) 0.011(4)
C21 0.034(4) 0.029(4) 0.029(3) -0.003(3) 0.003(3) 0.003(4)
C28 0.027(4) 0.031(4) 0.019(3) 0.004(3) 0.003(3) -0.006(4)
C29 0.041(5) 0.043(5) 0.034(4) -0.005(4) 0.020(4) -0.003(4)
C30 0.038(5) 0.066(6) 0.035(4) 0.001(4) 0.024(4) -0.007(5)
C31 0.048(5) 0.044(5) 0.036(4) 0.011(4) 0.011(4) -0.017(5)
C32 0.057(6) 0.027(4) 0.044(5) 0.008(4) 0.017(4) -0.003(4)
C33 0.044(5) 0.039(5) 0.032(4) 0.004(4) 0.022(4) 0.001(4)
C22 0.038(4) 0.032(4) 0.020(3) 0.005(3) 0.012(3) -0.008(4)
C23 0.046(5) 0.035(4) 0.033(4) -0.003(4) 0.012(3) -0.007(5)
C24 0.074(7) 0.052(6) 0.033(4) -0.018(4) 0.018(4) -0.034(6)
C25 0.048(5) 0.072(7) 0.027(4) 0.004(5) -0.004(4) -0.024(6)
C26 0.032(4) 0.066(6) 0.034(4) 0.012(4) 0.004(4) -0.004(5)
C27 0.040(5) 0.035(4) 0.028(4) 0.006(3) 0.011(3) -0.006(4)
N1 0.040(4) 0.022(3) 0.027(3) 0.000(3) 0.006(3) -0.002(3)
C1 0.028(4) 0.018(3) 0.032(4) 0.003(3) 0.000(3) 0.002(3)
C2 0.039(4) 0.021(4) 0.033(4) 0.005(3) 0.005(3) -0.003(4)
C3 0.053(5) 0.026(4) 0.044(5) 0.010(4) 0.013(4) -0.006(4)
C4 0.047(5) 0.021(4) 0.054(5) 0.008(4) 0.008(4) -0.001(4)
C5 0.033(5) 0.024(4) 0.050(5) -0.012(4) 0.005(4) 0.011(4)
C6 0.026(4) 0.027(4) 0.034(4) 0.003(4) 0.007(3) 0.001(4)
C7 0.049(5) 0.027(4) 0.033(4) 0.004(3) 0.009(4) 0.003(4)
C8 0.046(5) 0.042(5) 0.029(4) 0.009(4) -0.003(4) 0.002(4)
C9 0.054(5) 0.037(5) 0.033(4) 0.004(3) 0.015(4) 0.001(4)

loop_
_atom_type_symbol
_atom_type_description
_atom_type_scat_dispersion_real
_atom_type_scat_dispersion_imag
_atom_type_scat_source
C C 0.0033 0.0016 'International Tables Vol C Tables 4.2.6.8 and 6.1.1.4'
H H 0.0000 0.0000 'International Tables Vol C Tables 4.2.6.8 and 6.1.1.4'
N N 0.0061 0.0033 'International Tables Vol C Tables 4.2.6.8 and 6.1.1.4'
P P 0.1023 0.0942 'International Tables Vol C Tables 4.2.6.8 and 6.1.1.4'
S S 0.1246 0.1234 'International Tables Vol C Tables 4.2.6.8 and 6.1.1.4'
Cl Cl 0.1484 0.1585 'International Tables Vol C Tables 4.2.6.8 and 6.1.1.4'
Bi Bi -4.1077 10.2566 'International Tables Vol C Tables 4.2.6.8 and 6.1.1.4'

loop_
_geom_angle_atom_site_label_1
_geom_angle_atom_site_label_2
_geom_angle_atom_site_label_3
_geom_angle
_geom_angle_site_symmetry_1
_geom_angle_site_symmetry_3
_geom_angle_publ_flag
C1 Bi1 N1 73.1(2) . . ?
C1 Bi1 Cl1 85.7(2) . . ?
N1 Bi1 Cl1 98.64(15) . . ?
C1 Bi1 S2 89.12(19) . . ?
N1 Bi1 S2 159.61(14) . . ?
Cl1 Bi1 S2 89.71(6) . . ?
C1 Bi1 S1 82.59(19) . . ?
N1 Bi1 S1 84.02(15) . . ?
Cl1 Bi1 S1 166.65(6) . . ?
S2 Bi1 S1 83.80(6) . . ?
N2 P1 C10 104.6(3) . . ?
N2 P1 C16 112.1(3) . . ?
C10 P1 C16 108.8(3) . . ?
N2 P1 S1 115.9(2) . . ?
C10 P1 S1 107.9(2) . . ?
C16 P1 S1 107.2(3) . . ?
N2 P2 C28 106.1(3) . . ?
N2 P2 C22 110.4(3) . . ?
C28 P2 C22 104.1(3) . . ?
N2 P2 S2 117.7(2) . . ?
C28 P2 S2 109.1(3) . . ?
C22 P2 S2 108.6(3) . . ?
P1 S1 Bi1 91.99(8) . . ?
P2 S2 Bi1 94.68(8) . . ?
P1 N2 P2 131.1(4) . . ?
C11 C10 C15 119.6(6) . . ?
C11 C10 P1 119.9(6) . . ?
C15 C10 P1 120.1(5) . . ?
C14 C15 C10 119.4(7) . . ?
C13 C14 C15 120.9(8) . . ?
C12 C13 C14 118.8(7) . . ?
C13 C12 C11 122.6(7) . . ?
C10 C11 C12 118.5(7) . . ?
C21 C16 C17 119.5(6) . . ?
C21 C16 P1 120.8(5) . . ?
C17 C16 P1 119.3(5) . . ?
C18 C17 C16 120.7(7) . . ?
C17 C18 C19 118.5(8) . . ?
C18 C19 C20 122.0(7) . . ?
C21 C20 C19 118.3(7) . . ?
C16 C21 C20 121.0(7) . . ?
C33 C28 C29 118.5(7) . . ?
C33 C28 P2 121.9(6) . . ?
C29 C28 P2 119.5(6) . . ?
C28 C29 C30 119.4(8) . . ?
C31 C30 C29 122.1(8) . . ?
C30 C31 C32 118.8(8) . . ?
C31 C32 C33 120.6(8) . . ?
C28 C33 C32 120.6(7) . . ?
C27 C22 C23 118.9(7) . . ?
C27 C22 P2 118.5(6) . . ?
C23 C22 P2 122.5(6) . . ?
C24 C23 C22 119.6(8) . . ?
C25 C24 C23 120.5(8) . . ?
C26 C25 C24 120.5(8) . . ?
C25 C26 C27 119.9(9) . . ?
C26 C27 C22 120.7(8) . . ?
C7 N1 C9 111.2(6) . . ?
C7 N1 C8 110.9(6) . . ?
C9 N1 C8 110.4(6) . . ?
C7 N1 Bi1 103.7(4) . . ?
C9 N1 Bi1 112.3(4) . . ?
C8 N1 Bi1 108.1(5) . . ?
C6 C1 C2 119.6(6) . . ?
C6 C1 Bi1 123.9(5) . . ?
C2 C1 Bi1 116.4(5) . . ?
C3 C2 C1 118.5(7) . . ?
C3 C2 C7 122.0(7) . . ?
C1 C2 C7 119.5(6) . . ?
C4 C3 C2 121.4(8) . . ?
C3 C4 C5 120.3(7) . . ?
C4 C5 C6 119.6(8) . . ?
C1 C6 C5 120.7(7) . . ?
N1 C7 C2 112.7(7) . . ?

loop_
_geom_bond_atom_site_label_1
_geom_bond_atom_site_label_2
_geom_bond_distance
_geom_bond_site_symmetry_2
_geom_bond_publ_flag
Bi1 C1 2.245(7) . ?
Bi1 N1 2.553(6) . ?
Bi1 Cl1 2.6693(18) . ?
Bi1 S2 2.8254(18) . ?
Bi1 S1 2.8470(19) . ?
P1 N2 1.590(6) . ?
P1 C10 1.803(7) . ?
P1 C16 1.809(7) . ?
P1 S1 2.020(3) . ?
P2 N2 1.604(6) . ?
P2 C28 1.801(7) . ?
P2 C22 1.812(7) . ?
P2 S2 2.010(3) . ?
C10 C11 1.377(10) . ?
C10 C15 1.400(10) . ?
C15 C14 1.380(10) . ?
C14 C13 1.363(11) . ?
C13 C12 1.359(11) . ?
C12 C11 1.378(10) . ?
C16 C21 1.385(10) . ?
C16 C17 1.402(10) . ?
C17 C18 1.385(10) . ?
C18 C19 1.388(12) . ?
C19 C20 1.397(11) . ?
C20 C21 1.387(10) . ?
C28 C33 1.381(11) . ?
C28 C29 1.390(10) . ?
C29 C30 1.390(11) . ?
C30 C31 1.352(12) . ?
C31 C32 1.371(12) . ?
C32 C33 1.392(11) . ?
C22 C27 1.390(10) . ?
C22 C23 1.390(10) . ?
C23 C24 1.388(11) . ?
C24 C25 1.373(13) . ?
C25 C26 1.359(13) . ?
C26 C27 1.384(10) . ?
N1 C7 1.452(9) . ?
N1 C9 1.481(10) . ?
N1 C8 1.483(9) . ?
C1 C6 1.383(10) . ?
C1 C2 1.400(10) . ?
C2 C3 1.395(10) . ?
C2 C7 1.510(11) . ?
C3 C4 1.368(12) . ?
C4 C5 1.371(11) . ?
C5 C6 1.394(10) . ?
